data_2006684
loop_
_publ_author_name
'Castro, Alicia'
'Enjalbert, Ren\'ee'
'Galy, Jean'

_publ_contact_author
;
Dr Renee Enjalbert
CEMES - CNRS
29 rue Jeanne Marvig
BP 4347
31055  Toulouse Cedex
France
;
_publ_section_title
;
 Sb~2~MoO~6~, a Re-examination
;
_journal_issue 11
_journal_name_full 'Acta Crystallographica Section C'
_journal_page_first 1526
_journal_page_last 1529
_journal_paper_doi 10.1107/S0108270197006239
_journal_volume 53
_journal_year 1997
_chemical_formula_structural Sb2MoO6
_chemical_formula_sum 'Mo O6 Sb2'
_chemical_formula_weight 435.44
_chemical_name_systematic
;
Diantimony - molybdenum - hexaoxide
;
_space_group_IT_number 2
_symmetry_cell_setting triclinic
_symmetry_space_group_name_Hall '-P 1'
_symmetry_space_group_name_H-M 'P -1'
_audit_creation_method SHELXL
_cell_angle_alpha 90.33(3)
_cell_angle_beta 97.03(2)
_cell_angle_gamma 90.19(2)
_cell_formula_units_Z 16
_cell_length_a 11.192(2)
_cell_length_b 9.9600(10)
_cell_length_c 18.282(2)
_cell_measurement_reflns_used 25
_cell_measurement_temperature 293(2)
_cell_measurement_theta_max 18.23
_cell_measurement_theta_min 9.11
_cell_volume 2022.6(5)
_computing_cell_refinement 'CAD4 Express'
_computing_data_collection 'CAD4 Express (Enraf-Nonius, 1993)'
_computing_data_reduction 'CADAK (Savariault, 1991)'
_computing_molecular_graphics 'ORTEPII (Johnson, 1976)'
_computing_publication_material SHELXL96
_computing_structure_refinement 'SHELXL96 (Sheldrick, 1996)'
_computing_structure_solution 'SHELXS96 (Sheldrick, 1990)'
_diffrn_ambient_temperature 293(2)
_diffrn_measurement_device 'CAD4 Enraf-Nonius'
_diffrn_measurement_method \w--2\q
_diffrn_radiation_monochromator graphite
_diffrn_radiation_source 'fine-focus sealed tube'
_diffrn_radiation_type MoK\a
_diffrn_radiation_wavelength 0.71069
_diffrn_reflns_av_R_equivalents 0.0183
_diffrn_reflns_av_sigmaI/netI 0.0211
_diffrn_reflns_limit_h_max 14
_diffrn_reflns_limit_h_min -14
_diffrn_reflns_limit_k_max 12
_diffrn_reflns_limit_k_min -12
_diffrn_reflns_limit_l_max 23
_diffrn_reflns_limit_l_min -23
_diffrn_reflns_number 10164
_diffrn_reflns_theta_max 26.97
_diffrn_reflns_theta_min 2.03
_diffrn_standards_decay_% 0.2
_diffrn_standards_interval_count 200
_diffrn_standards_interval_time 3600
_diffrn_standards_number 6
_exptl_absorpt_coefficient_mu 13.001
_exptl_absorpt_correction_T_max 0.35
_exptl_absorpt_correction_T_min 0.21
_exptl_absorpt_correction_type '\y scans (North, Phillips & Mathews, 1968)'
_exptl_crystal_colour red-orange
_exptl_crystal_density_diffrn 5.720
_exptl_crystal_density_meas ?
_exptl_crystal_description parallelepiped
_exptl_crystal_F_000 3072
_exptl_crystal_size_max 0.252
_exptl_crystal_size_mid 0.125
_exptl_crystal_size_min 0.094
_refine_diff_density_max '2.613 e \%A^-3^ at 0.35\%A from Sb2'
_refine_diff_density_min '-2.853 e \%A^-3^ at 0.78\%A from Sb11'
_refine_ls_extinction_coef 0.0142(2)
_refine_ls_extinction_method SHELXL
_refine_ls_goodness_of_fit_all 1.010
_refine_ls_goodness_of_fit_obs 1.614
_refine_ls_matrix_type full
_refine_ls_number_parameters 410
_refine_ls_number_reflns 6615
_refine_ls_number_restraints 0
_refine_ls_restrained_S_all 1.010
_refine_ls_restrained_S_obs 1.614
_refine_ls_R_factor_all 0.0502
_refine_ls_R_factor_obs .0298
_refine_ls_shift/esd_max 0.073
_refine_ls_shift/esd_mean 0.014
_refine_ls_structure_factor_coef Fsqd
_refine_ls_weighting_details 'w = 1/[\s^2^(Fo^2^)+(0.0509P)^2^+15.6700P] where P=(Fo^2^+2Fc^2^)/3'
_refine_ls_weighting_scheme calc
_refine_ls_wR_factor_all 0.1067
_refine_ls_wR_factor_obs .0967
_reflns_number_observed 2398
_reflns_number_total 6615
_reflns_observed_criterion >2sigma(I)
_cod_data_source_file jz1184.cif
_cod_data_source_block global
_cod_depositor_comments
;
The following automatic conversions were performed:

'_exptl_crystal_density_meas' value 'not measured' was changed to '?'
- the value is perceived as not measured.

Automatic conversion script
Id: cif_fix_values 3008 2015-01-20 13:52:24Z robertas 

The following automatic conversions were performed:

'_refine_ls_weighting_scheme' value 'calc w =
1/[\s^2^(Fo^2^)+(0.0509P)^2^+15.6700P] where P=(Fo^2^+2Fc^2^)/3' was
changed to 'calc'. New tag '_refine_ls_weighting_details' was
created. The value of the new tag was set to 'w =
1/[\s^2^(Fo^2^)+(0.0509P)^2^+15.6700P] where P=(Fo^2^+2Fc^2^)/3'.

Automatic conversion script
Id: cif_fix_values 3143 2015-03-26 13:38:13Z robertas 
;
_cod_original_formula_sum 'Sb2 Mo O6'
_cod_database_code 2006684

loop_
_symmetry_equiv_pos_as_xyz
'x, y, z'
'-x, -y, -z'

loop_
_atom_site_aniso_label
_atom_site_aniso_U_11
_atom_site_aniso_U_22
_atom_site_aniso_U_33
_atom_site_aniso_U_12
_atom_site_aniso_U_13
_atom_site_aniso_U_23
Mo1 .0055(4) .0044(4) .0053(5) -.0010(3) .0003(3) -.0011(3)
Mo2 .0033(4) .0045(4) .0048(5) -.0009(3) .0011(3) -.0017(3)
Mo3 .0058(4) .0047(4) .0020(4) -.0010(3) -.0009(3) -.0008(3)
Mo4 .0062(4) .0048(4) .0017(4) -.0005(3) .0017(3) -.0002(3)
Mo5 .0064(4) .0037(4) .0031(4) -.0019(3) .0008(3) -.0011(3)
Mo6 .0047(4) .0050(4) .0039(4) .0003(3) .0021(3) -.0029(3)
Mo7 .0070(4) .0042(4) .0012(4) .0007(3) -.0002(3) -.0013(3)
Mo8 .0056(4) .0032(4) .0031(4) -.0011(3) .0005(3) -.0028(3)
Sb1 .0081(4) .0076(3) .0084(4) -.0020(3) .0000(3) -.0053(3)
Sb2 .0095(4) .0074(3) .0077(4) .0001(3) .0000(3) -.0020(3)
Sb3 .0103(4) .0055(3) .0055(4) -.0015(3) .0006(3) -.0029(3)
Sb4 .0092(4) .0067(3) .0100(4) -.0020(3) -.0006(3) -.0041(3)
Sb5 .0060(3) .0065(3) .0080(4) -.0012(3) -.0014(3) -.0029(3)
Sb6 .0094(4) .0064(3) .0099(4) -.0007(3) .0004(3) -.0037(3)
Sb7 .0064(3) .0095(4) .0077(4) -.0002(3) -.0008(3) -.0047(3)
Sb8 .0069(3) .0078(3) .0090(4) -.0020(3) -.0012(3) -.0036(3)
Sb9 .0083(4) .0064(3) .0082(4) -.0011(3) -.0005(3) .0011(3)
Sb10 .0075(4) .0083(4) .0089(4) -.0008(3) .0017(3) .0005(3)
Sb11 .0078(4) .0076(4) .0096(4) -.0001(3) .0001(3) .0008(3)
Sb12 .0096(4) .0062(3) .0079(4) .0003(3) -.0011(3) .0020(3)
Sb13 .0075(4) .0083(4) .0085(4) -.0015(3) .0002(3) .0020(3)
Sb14 .0082(4) .0077(3) .0084(4) -.0013(3) -.0006(3) .0007(3)
Sb15 .0094(4) .0074(3) .0074(4) .0004(3) -.0015(3) -.0001(3)
Sb16 .0094(4) .0070(4) .0080(4) .0000(3) .0004(3) .0013(3)

loop_
_atom_site_label
_atom_site_fract_x
_atom_site_fract_y
_atom_site_fract_z
_atom_site_U_iso_or_equiv
_atom_site_thermal_displace_type
_atom_site_calc_flag
_atom_site_refinement_flags
_atom_site_occupancy
_atom_site_disorder_group
_atom_site_type_symbol
Mo1 -.02571(8) .25388(8) .00054(5) .0051(2) Uani d . 1 . Mo
Mo2 .52566(8) .24611(8) -.00119(5) .0042(2) Uani d . 1 . Mo
Mo3 .02578(8) .24617(8) .49909(5) .0043(2) Uani d . 1 . Mo
Mo4 .47406(8) .25405(8) .50158(5) .0041(2) Uani d . 1 . Mo
Mo5 .24204(8) .02628(8) -.00767(5) .0044(2) Uani d . 1 . Mo
Mo6 .25795(8) .47376(8) .00791(5) .0044(2) Uani d . 1 . Mo
Mo7 .25801(8) -.02637(8) .50770(5) .0042(2) Uani d . 1 . Mo
Mo8 .24209(8) .52628(8) .49211(5) .0039(2) Uani d . 1 . Mo
Sb1 .06417(6) .02173(7) .16860(4) .00817(17) Uani d . 1 . Sb
Sb2 .57176(6) .03143(7) .16145(4) .00828(17) Uani d . 1 . Sb
Sb3 .07148(6) .53130(7) .16144(4) .00717(17) Uani d . 1 . Sb
Sb4 .56420(6) .52191(7) .16878(4) .00879(17) Uani d . 1 . Sb
Sb5 .07128(6) .03130(7) .66144(4) .00703(17) Uani d . 1 . Sb
Sb6 .56422(6) .02206(7) .66877(4) .00865(17) Uani d . 1 . Sb
Sb7 .06396(6) .52201(7) .66864(4) .00802(17) Uani d . 1 . Sb
Sb8 .57154(6) .53141(7) .66140(4) .00809(17) Uani d . 1 . Sb
Sb9 .31934(6) .21491(7) .16346(4) .00779(17) Uani d . 1 . Sb
Sb10 .81964(6) .23384(7) .16909(4) .00817(17) Uani d . 1 . Sb
Sb11 .31889(6) .73376(7) .16885(4) .00839(18) Uani d . 1 . Sb
Sb12 .81934(6) .71499(7) .16359(4) .00810(17) Uani d . 1 . Sb
Sb13 .31933(6) .23328(7) .66892(4) .00816(17) Uani d . 1 . Sb
Sb14 .81873(6) .21536(7) .66354(4) .00825(17) Uani d . 1 . Sb
Sb15 .31886(6) .71518(7) .66360(4) .00828(17) Uani d . 1 . Sb
Sb16 .81952(6) .73342(7) .66894(4) .00819(17) Uani d . 1 . Sb
O1 -.0999(6) .3959(6) .0308(4) .0055(14) Uiso d . 1 . O
O2 -.1495(6) .1472(7) -.0305(4) .0119(16) Uiso d . 1 . O
O3 .0135(6) .1773(7) .0912(4) .0100(15) Uiso d . 1 . O
O4 .0054(6) .3226(6) -.0940(4) .0057(14) Uiso d . 1 . O
O5 .0998(6) .1012(6) -.0324(4) .0015(13) Uiso d . 1 . O
O6 .1560(7) .3497(8) .0294(4) .0173(17) Uiso d . 1 . O
O7 .6465(7) .3494(7) .0322(4) .0128(16) Uiso d . 1 . O
O8 .5991(7) .1012(7) -.0305(4) .0139(16) Uiso d . 1 . O
O9 .4852(6) .3210(7) -.0913(4) .0090(15) Uiso d . 1 . O
O10 .4987(6) .1805(6) .0933(4) .0034(13) Uiso d . 1 . O
O11 .3949(7) .3938(7) .0325(4) .0156(17) Uiso d . 1 . O
O12 .3469(5) .1436(6) -.0314(3) .0004(12) Uiso d . 1 . O
O13 .1486(6) .3484(7) .5317(4) .0073(14) Uiso d . 1 . O
O14 .0971(6) .1006(7) .4704(4) .0098(15) Uiso d . 1 . O
O15 -.0146(6) .3168(7) .4070(4) .0082(15) Uiso d . 1 . O
O16 -.0060(6) .1768(7) .5932(4) .0100(15) Uiso d . 1 . O
O17 -.1509(6) .1443(7) .4698(4) .0073(14) Uiso d . 1 . O
O18 -.1050(7) .3952(8) .5349(4) .0164(17) Uiso d . 1 . O
O19 .4011(6) .3964(7) .5294(4) .0081(15) Uiso d . 1 . O
O20 .3520(6) .1456(6) .4706(4) .0060(14) Uiso d . 1 . O
O21 .5151(6) .1764(6) .5936(4) .0067(14) Uiso d . 1 . O
O22 .5044(6) .3257(7) .4074(4) .0099(15) Uiso d . 1 . O
O23 .6014(6) .1022(6) .4667(4) .0047(13) Uiso d . 1 . O
O24 .6575(7) .3511(7) .5300(4) .0155(17) Uiso d . 1 . O
O25 .2474(7) -.0787(7) -.0910(4) .0140(17) Uiso d . 1 . O
O26 .2541(6) .0607(6) .0949(4) .0065(14) Uiso d . 1 . O
O27 .2500(5) .5841(6) .0911(3) .0016(13) Uiso d . 1 . O
O28 .2455(6) .4386(7) -.0946(4) .0089(15) Uiso d . 1 . O
O29 .2562(6) .0793(7) .5907(4) .0101(15) Uiso d . 1 . O
O30 .2433(6) -.0624(7) .4068(4) .0075(15) Uiso d . 1 . O
O31 .2577(7) .5627(7) .5921(4) .0129(16) Uiso d . 1 . O
O32 .2461(6) .4195(6) .4085(4) .0040(14) Uiso d . 1 . O
O33 -.0730(7) .0936(7) .2166(4) .0160(17) Uiso d . 1 . O
O34 .1866(7) .1474(7) .2209(4) .0143(17) Uiso d . 1 . O
O35 .0645(7) -.0974(7) .2820(4) .0141(17) Uiso d . 1 . O
O36 .6795(6) .1620(7) .2176(4) .0099(15) Uiso d . 1 . O
O37 .4321(6) .0808(7) .2184(4) .0105(16) Uiso d . 1 . O
O38 .5711(6) -.0971(6) .2814(4) .0056(14) Uiso d . 1 . O
O39 .1776(6) .6691(7) .2155(4) .0085(15) Uiso d . 1 . O
O40 -.0650(6) .5841(7) .2176(4) .0081(15) Uiso d . 1 . O
O41 .0707(6) .3956(6) .2804(4) .0041(13) Uiso d . 1 . O
O42 .4311(7) .5924(7) .2190(4) .0147(17) Uiso d . 1 . O
O43 .6816(6) .6520(7) .2205(4) .0089(15) Uiso d . 1 . O
O44 .5652(6) .4141(6) .2816(4) .0056(14) Uiso d . 1 . O
O45 .1780(7) .1675(7) .7156(4) .0121(16) Uiso d . 1 . O
O46 .6823(6) .1512(6) .7188(4) .0055(14) Uiso d . 1 . O
O47 .1838(6) .6486(6) .7192(4) .0080(15) Uiso d . 1 . O
O48 .6814(7) .6635(7) .7163(4) .0118(16) Uiso d . 1 . O

loop_
_atom_type_symbol
_atom_type_description
_atom_type_scat_dispersion_real
_atom_type_scat_dispersion_imag
_atom_type_scat_source
Sb Sb -0.5866 1.5461 'International Tables Vol C Tables 4.2.6.8 and 6.1.1.4'
Mo Mo -1.6832 0.6857 'International Tables Vol C Tables 4.2.6.8 and 6.1.1.4'
O O 0.0106 0.0060 'International Tables Vol C Tables 4.2.6.8 and 6.1.1.4'

loop_
_geom_angle_atom_site_label_1
_geom_angle_atom_site_label_2
_geom_angle_atom_site_label_3
_geom_angle_site_symmetry_1
_geom_angle_site_symmetry_3
_geom_angle
O1 Mo1 O2 . . 101.4(3)
O1 Mo1 O3 . . 97.2(3)
O2 Mo1 O3 . . 97.4(3)
O1 Mo1 O4 . . 97.8(3)
O2 Mo1 O4 . . 98.4(3)
O3 Mo1 O4 . . 155.6(3)
O1 Mo1 O5 . . 168.5(3)
O2 Mo1 O5 . . 90.1(3)
O3 Mo1 O5 . . 82.3(3)
O4 Mo1 O5 . . 79.2(3)
O1 Mo1 O6 . . 92.1(3)
O2 Mo1 O6 . . 166.5(3)
O3 Mo1 O6 . . 81.7(3)
O4 Mo1 O6 . . 78.6(3)
O5 Mo1 O6 . . 76.4(3)
O7 Mo2 O8 . . 102.3(3)
O7 Mo2 O9 . . 99.8(3)
O8 Mo2 O9 . . 97.9(3)
O7 Mo2 O10 . . 95.1(3)
O8 Mo2 O10 . . 97.0(3)
O9 Mo2 O10 . . 156.2(3)
O7 Mo2 O11 . . 91.4(3)
O8 Mo2 O11 . . 165.9(3)
O9 Mo2 O11 . . 82.9(3)
O10 Mo2 O11 . . 78.2(3)
O7 Mo2 O12 . . 167.8(3)
O8 Mo2 O12 . . 89.5(3)
O9 Mo2 O12 . . 81.3(3)
O10 Mo2 O12 . . 80.3(3)
O11 Mo2 O12 . . 76.6(3)
O13 Mo3 O14 . . 102.1(3)
O13 Mo3 O15 . . 100.6(3)
O14 Mo3 O15 . . 96.7(3)
O13 Mo3 O16 . . 97.3(3)
O14 Mo3 O16 . . 96.1(3)
O15 Mo3 O16 . . 155.2(3)
O13 Mo3 O17 . . 168.6(3)
O14 Mo3 O17 . . 88.8(3)
O15 Mo3 O17 . . 81.0(3)
O16 Mo3 O17 . . 78.2(3)
O13 Mo3 O18 . . 91.8(3)
O14 Mo3 O18 . . 165.3(3)
O15 Mo3 O18 . . 85.0(3)
O16 Mo3 O18 . . 77.4(3)
O17 Mo3 O18 . . 77.1(3)
O19 Mo4 O20 . . 102.4(3)
O19 Mo4 O21 . . 98.7(3)
O20 Mo4 O21 . . 97.4(3)
O19 Mo4 O22 . . 95.5(3)
O20 Mo4 O22 . . 98.8(3)
O21 Mo4 O22 . . 155.6(3)
O19 Mo4 O23 . . 167.6(3)
O20 Mo4 O23 . . 89.6(3)
O21 Mo4 O23 . . 82.9(3)
O22 Mo4 O23 . . 79.1(3)
O19 Mo4 O24 . . 91.9(3)
O20 Mo4 O24 . . 165.6(3)
O21 Mo4 O24 . . 81.6(3)
O22 Mo4 O24 . . 78.1(3)
O23 Mo4 O24 . . 76.0(3)
O12 Mo5 O5 . . 105.2(3)
O12 Mo5 O25 . . 94.6(3)
O5 Mo5 O25 . . 98.5(3)
O12 Mo5 O26 . . 99.2(3)
O5 Mo5 O26 . . 97.6(3)
O25 Mo5 O26 . . 155.3(3)
O12 Mo5 O2 . 2 166.4(3)
O5 Mo5 O2 . 2 88.4(3)
O25 Mo5 O2 . 2 83.3(3)
O26 Mo5 O2 . 2 78.5(3)
O12 Mo5 O8 . 2_655 85.8(3)
O5 Mo5 O8 . 2_655 168.9(3)
O25 Mo5 O8 . 2_655 80.3(3)
O26 Mo5 O8 . 2_655 80.4(3)
O2 Mo5 O8 2 2_655 80.6(3)
O11 Mo6 O6 . . 101.1(4)
O11 Mo6 O27 . . 100.8(3)
O6 Mo6 O27 . . 97.5(3)
O11 Mo6 O28 . . 97.4(3)
O6 Mo6 O28 . . 97.1(3)
O27 Mo6 O28 . . 154.0(3)
O11 Mo6 O7 . 2_665 90.4(3)
O6 Mo6 O7 . 2_665 168.0(3)
O27 Mo6 O7 . 2_665 83.1(3)
O28 Mo6 O7 . 2_665 78.2(3)
O11 Mo6 O1 . 2_565 170.5(3)
O6 Mo6 O1 . 2_565 88.4(3)
O27 Mo6 O1 . 2_565 78.6(3)
O28 Mo6 O1 . 2_565 80.4(3)
O7 Mo6 O1 2_665 2_565 80.0(3)
O23 Mo7 O17 2_656 2_556 105.1(3)
O23 Mo7 O29 2_656 . 97.3(3)
O17 Mo7 O29 2_556 . 96.2(3)
O23 Mo7 O30 2_656 . 98.6(3)
O17 Mo7 O30 2_556 . 97.3(3)
O29 Mo7 O30 . . 155.7(3)
O23 Mo7 O20 2_656 . 88.5(3)
O17 Mo7 O20 2_556 . 166.4(3)
O29 Mo7 O20 . . 82.2(3)
O30 Mo7 O20 . . 79.9(3)
O23 Mo7 O14 2_656 . 170.3(3)
O17 Mo7 O14 2_556 . 84.6(3)
O29 Mo7 O14 . . 80.7(3)
O30 Mo7 O14 . . 80.5(3)
O20 Mo7 O14 . . 81.8(2)
O24 Mo8 O18 2_666 2_566 100.8(4)
O24 Mo8 O31 2_666 . 96.4(3)
O18 Mo8 O31 2_566 . 99.6(4)
O24 Mo8 O32 2_666 . 97.2(3)
O18 Mo8 O32 2_566 . 97.6(3)
O31 Mo8 O32 . . 155.6(3)
O24 Mo8 O13 2_666 . 167.9(3)
O18 Mo8 O13 2_566 . 91.2(3)
O31 Mo8 O13 . . 79.7(3)
O32 Mo8 O13 . . 82.9(3)
O24 Mo8 O19 2_666 . 88.1(3)
O18 Mo8 O19 2_566 . 171.0(3)
O31 Mo8 O19 . . 80.5(3)
O32 Mo8 O19 . . 79.8(3)
O13 Mo8 O19 . . 79.9(2)
O33 Sb1 O34 . . 94.9(3)
O33 Sb1 O3 . . 82.7(3)
O34 Sb1 O3 . . 88.5(3)
O33 Sb1 O35 . . 73.6(3)
O34 Sb1 O35 . . 88.2(3)
O3 Sb1 O35 . . 155.7(3)
O36 Sb2 O37 . . 92.0(3)
O36 Sb2 O10 . . 90.7(3)
O37 Sb2 O10 . . 82.0(3)
O36 Sb2 O38 . . 87.1(3)
O37 Sb2 O38 . . 66.4(2)
O10 Sb2 O38 . . 148.2(2)
O39 Sb3 O40 . . 90.7(3)
O39 Sb3 O4 . 2_565 89.4(3)
O40 Sb3 O4 . 2_565 80.3(3)
O39 Sb3 O27 . . 69.7(2)
O40 Sb3 O27 . . 153.0(2)
O4 Sb3 O27 2_565 . 81.1(2)
O39 Sb3 O41 . . 90.4(2)
O40 Sb3 O41 . . 68.0(2)
O4 Sb3 O41 2_565 . 148.2(2)
O27 Sb3 O41 . . 128.2(2)
O42 Sb4 O43 . . 92.4(3)
O42 Sb4 O9 . 2_665 84.1(3)
O43 Sb4 O9 . 2_665 86.6(3)
O42 Sb4 O44 . . 71.1(3)
O43 Sb4 O44 . . 87.1(3)
O9 Sb4 O44 2_665 . 154.1(3)
O45 Sb5 O16 . . 90.2(3)
O45 Sb5 O35 . 2_556 88.2(3)
O16 Sb5 O35 . 2_556 78.1(3)
O45 Sb5 O33 . 2_556 87.7(3)
O16 Sb5 O33 . 2_556 147.3(3)
O35 Sb5 O33 2_556 2_556 69.2(3)
O46 Sb6 O38 . 2_656 92.8(3)
O46 Sb6 O21 . . 86.2(3)
O38 Sb6 O21 2_656 . 82.6(3)
O46 Sb6 O37 . 2_656 86.5(3)
O38 Sb6 O37 2_656 2_656 72.1(3)
O21 Sb6 O37 . 2_656 153.2(3)
O47 Sb7 O41 . 2_566 91.7(3)
O47 Sb7 O15 . 2_566 86.1(3)
O41 Sb7 O15 2_566 2_566 81.1(3)
O47 Sb7 O40 . 2_566 86.8(3)
O41 Sb7 O40 2_566 2_566 72.6(2)
O15 Sb7 O40 2_566 2_566 152.5(3)
O48 Sb8 O22 . 2_666 92.0(3)
O48 Sb8 O44 . 2_666 91.4(3)
O22 Sb8 O44 2_666 2_666 81.0(3)
O48 Sb8 O42 . 2_666 87.6(3)
O22 Sb8 O42 2_666 2_666 147.2(3)
O44 Sb8 O42 2_666 2_666 66.2(3)
O37 Sb9 O34 . . 88.5(3)
O37 Sb9 O26 . . 87.8(3)
O34 Sb9 O26 . . 80.9(3)
O37 Sb9 O48 . 2_666 87.2(3)
O34 Sb9 O48 . 2_666 68.0(3)
O26 Sb9 O48 . 2_666 148.5(2)
O37 Sb9 O10 . . 71.2(3)
O34 Sb9 O10 . . 152.8(2)
O26 Sb9 O10 . . 80.5(2)
O48 Sb9 O10 2_666 . 126.6(2)
O33 Sb10 O36 1_655 . 91.0(3)
O33 Sb10 O25 1_655 2_655 85.9(3)
O36 Sb10 O25 . 2_655 79.3(3)
O33 Sb10 O47 1_655 2_666 92.4(3)
O36 Sb10 O47 . 2_666 72.4(3)
O25 Sb10 O47 2_655 2_666 151.6(3)
O39 Sb11 O42 . . 93.5(3)
O39 Sb11 O27 . . 79.6(3)
O42 Sb11 O27 . . 88.3(3)
O39 Sb11 O46 . 2_666 72.1(3)
O42 Sb11 O46 . 2_666 90.7(3)
O27 Sb11 O46 . 2_666 151.6(2)
O40 Sb12 O28 1_655 2_665 88.6(3)
O40 Sb12 O43 1_655 . 91.7(3)
O28 Sb12 O43 2_665 . 81.6(3)
O40 Sb12 O45 1_655 2_666 86.1(3)
O28 Sb12 O45 2_665 2_666 148.7(3)
O43 Sb12 O45 . 2_666 67.8(3)
O40 Sb12 O4 1_655 2_665 69.8(3)
O28 Sb12 O4 2_665 2_665 79.4(2)
O43 Sb12 O4 . 2_665 153.6(2)
O45 Sb12 O4 2_666 2_665 126.7(2)
O38 Sb13 O45 2_656 . 93.2(3)
O38 Sb13 O29 2_656 . 87.2(3)
O45 Sb13 O29 . . 80.7(3)
O38 Sb13 O43 2_656 2_666 90.3(3)
O45 Sb13 O43 . 2_666 72.5(3)
O29 Sb13 O43 . 2_666 152.9(3)
O35 Sb14 O46 2_656 . 93.0(3)
O35 Sb14 O30 2_656 2_656 91.5(3)
O46 Sb14 O30 . 2_656 82.1(3)
O35 Sb14 O39 2_656 2_666 83.5(3)
O46 Sb14 O39 . 2_666 68.5(3)
O30 Sb14 O39 2_656 2_666 149.7(2)
O35 Sb14 O16 2_656 1_655 69.5(3)
O46 Sb14 O16 . 1_655 152.9(2)
O30 Sb14 O16 2_656 1_655 77.9(2)
O39 Sb14 O16 2_666 1_655 126.8(2)
O44 Sb15 O47 2_666 . 90.8(3)
O44 Sb15 O31 2_666 . 89.3(3)
O47 Sb15 O31 . . 82.4(3)
O44 Sb15 O36 2_666 2_666 86.8(2)
O47 Sb15 O36 . 2_666 69.4(3)
O31 Sb15 O36 . 2_666 151.5(3)
O44 Sb15 O22 2_666 2_666 69.8(3)
O47 Sb15 O22 . 2_666 151.7(2)
O31 Sb15 O22 . 2_666 77.1(3)
O36 Sb15 O22 2_666 2_666 127.2(2)
O41 Sb16 O48 2_666 . 92.2(3)
O41 Sb16 O32 2_666 2_666 89.4(3)
O48 Sb16 O32 . 2_666 79.6(3)
O41 Sb16 O34 2_666 2_666 90.4(3)
O48 Sb16 O34 . 2_666 72.2(3)
O32 Sb16 O34 2_666 2_666 151.7(2)
Mo1 O1 Mo6 . 2_565 138.8(4)
Mo1 O2 Mo5 . 2 138.8(4)
Mo1 O3 Sb1 . . 157.3(4)
Mo1 O4 Sb3 . 2_565 133.7(4)
Mo1 O4 Sb12 . 2_665 129.9(3)
Sb3 O4 Sb12 2_565 2_665 95.7(3)
Mo5 O5 Mo1 . . 143.9(4)
Mo6 O6 Mo1 . . 146.8(4)
Mo2 O7 Mo6 . 2_665 136.8(4)
Mo2 O8 Mo5 . 2_655 138.7(4)
Mo2 O9 Sb4 . 2_665 156.8(4)
Mo2 O10 Sb2 . . 135.0(3)
Mo2 O10 Sb9 . . 129.4(3)
Sb2 O10 Sb9 . . 94.2(2)
Mo6 O11 Mo2 . . 145.7(5)
Mo5 O12 Mo2 . . 147.5(3)
Mo3 O13 Mo8 . . 136.9(4)
Mo3 O14 Mo7 . . 138.8(4)
Mo3 O15 Sb7 . 2_566 153.7(4)
Mo3 O16 Sb5 . . 133.9(4)
Mo3 O16 Sb14 . 1_455 130.1(3)
Sb5 O16 Sb14 . 1_455 95.5(3)
Mo7 O17 Mo3 2_556 . 148.8(4)
Mo8 O18 Mo3 2_566 . 143.3(5)
Mo4 O19 Mo8 . . 140.0(4)
Mo4 O20 Mo7 . . 139.8(4)
Mo4 O21 Sb6 . . 156.8(4)
Mo4 O22 Sb8 . 2_666 135.3(4)
Mo4 O22 Sb15 . 2_666 129.1(3)
Sb8 O22 Sb15 2_666 2_666 95.2(3)
Mo7 O23 Mo4 2_656 . 143.3(4)
Mo8 O24 Mo4 2_666 . 146.6(4)
Mo5 O25 Sb10 . 2_655 153.6(4)
Mo5 O26 Sb9 . . 135.4(4)
Mo6 O27 Sb11 . . 153.2(3)
Mo6 O27 Sb3 . . 113.8(3)
Sb11 O27 Sb3 . . 92.8(2)
Mo6 O28 Sb12 . 2_665 136.0(4)
Mo7 O29 Sb13 . . 155.9(4)
Mo7 O30 Sb14 . 2_656 137.7(4)
Mo8 O31 Sb15 . . 138.7(4)
Mo8 O32 Sb16 . 2_666 154.5(4)
Sb10 O33 Sb1 1_455 . 121.4(4)
Sb10 O33 Sb5 1_455 2_556 132.2(4)
Sb1 O33 Sb5 . 2_556 106.5(3)
Sb1 O34 Sb9 . . 117.3(4)
Sb1 O34 Sb16 . 2_666 129.2(4)
Sb9 O34 Sb16 . 2_666 112.2(3)
Sb14 O35 Sb5 2_656 2_556 115.5(4)
Sb14 O35 Sb1 2_656 . 132.7(4)
Sb5 O35 Sb1 2_556 . 110.7(3)
Sb2 O36 Sb10 . . 117.5(3)
Sb2 O36 Sb15 . 2_666 135.6(3)
Sb10 O36 Sb15 . 2_666 106.7(3)
Sb9 O37 Sb2 . . 112.1(3)
Sb9 O37 Sb6 . 2_656 133.2(3)
Sb2 O37 Sb6 . 2_656 114.7(3)
Sb13 O38 Sb6 2_656 2_656 120.6(3)
Sb13 O38 Sb2 2_656 . 132.7(3)
Sb6 O38 Sb2 2_656 . 106.5(3)
Sb3 O39 Sb11 . . 117.8(3)
Sb3 O39 Sb14 . 2_666 134.4(3)
Sb11 O39 Sb14 . 2_666 107.8(3)
Sb3 O40 Sb12 . 1_455 113.7(3)
Sb3 O40 Sb7 . 2_566 114.4(3)
Sb12 O40 Sb7 1_455 2_566 131.8(3)
Sb16 O41 Sb7 2_666 2_566 120.7(3)
Sb16 O41 Sb3 2_666 . 133.7(3)
Sb7 O41 Sb3 2_566 . 104.6(3)
Sb4 O42 Sb11 . . 119.9(4)
Sb4 O42 Sb8 . 2_666 108.5(3)
Sb11 O42 Sb8 . 2_666 131.5(3)
Sb4 O43 Sb12 . . 116.6(3)
Sb4 O43 Sb13 . 2_666 130.9(3)
Sb12 O43 Sb13 . 2_666 112.1(3)
Sb15 O44 Sb8 2_666 2_666 113.4(3)
Sb15 O44 Sb4 2_666 . 132.4(3)
Sb8 O44 Sb4 2_666 . 114.1(3)
Sb5 O45 Sb13 . . 118.0(4)
Sb5 O45 Sb12 . 2_666 134.4(3)
Sb13 O45 Sb12 . 2_666 107.6(3)
Sb6 O46 Sb14 . . 118.2(3)
Sb6 O46 Sb11 . 2_666 129.9(3)
Sb14 O46 Sb11 . 2_666 111.6(3)
Sb7 O47 Sb15 . . 118.4(3)
Sb7 O47 Sb10 . 2_666 129.4(3)
Sb15 O47 Sb10 . 2_666 111.4(3)
Sb8 O48 Sb16 . . 118.5(4)
Sb8 O48 Sb9 . 2_666 133.8(3)
Sb16 O48 Sb9 . 2_666 107.5(3)

loop_
_geom_bond_atom_site_label_1
_geom_bond_atom_site_label_2
_geom_bond_site_symmetry_2
_geom_bond_distance
_geom_bond_publ_flag
Mo1 O1 . 1.762(7) yes
Mo1 O2 . 1.778(7) yes
Mo1 O3 . 1.832(7) yes
Mo1 O4 . 1.932(7) yes
Mo1 O5 . 2.205(6) yes
Mo1 O6 . 2.246(8) yes
Mo2 O7 . 1.745(7) yes
Mo2 O8 . 1.775(7) yes
Mo2 O9 . 1.820(7) yes
Mo2 O10 . 1.908(7) yes
Mo2 O11 . 2.215(8) yes
Mo2 O12 . 2.249(6) yes
Mo3 O13 . 1.751(7) yes
Mo3 O14 . 1.765(7) yes
Mo3 O15 . 1.834(7) yes
Mo3 O16 . 1.930(7) yes
Mo3 O17 . 2.225(7) yes
Mo3 O18 . 2.239(8) yes
Mo4 O19 . 1.743(7) yes
Mo4 O20 . 1.774(7) yes
Mo4 O21 . 1.862(7) yes
Mo4 O22 . 1.935(7) yes
Mo4 O23 . 2.224(6) yes
Mo4 O24 . 2.267(8) yes
Mo5 O12 . 1.747(6) yes
Mo5 O5 . 1.770(6) yes
Mo5 O25 . 1.851(8) yes
Mo5 O26 . 1.894(7) yes
Mo5 O2 2 2.173(7) yes
Mo5 O8 2_655 2.233(7) yes
Mo6 O11 . 1.741(8) yes
Mo6 O6 . 1.757(8) yes
Mo6 O27 . 1.882(6) yes
Mo6 O28 . 1.893(7) yes
Mo6 O7 2_665 2.231(7) yes
Mo6 O1 2_565 2.244(7) yes
Mo7 O23 2_656 1.760(6) yes
Mo7 O17 2_556 1.761(7) yes
Mo7 O29 . 1.843(7) yes
Mo7 O30 . 1.864(7) yes
Mo7 O20 . 2.162(7) yes
Mo7 O14 . 2.243(7) yes
Mo8 O24 2_666 1.739(8) yes
Mo8 O18 2_566 1.743(8) yes
Mo8 O31 . 1.849(8) yes
Mo8 O32 . 1.862(7) yes
Mo8 O13 . 2.224(7) yes
Mo8 O19 . 2.243(7) yes
Sb1 O33 . 1.993(8) yes
Sb1 O34 . 2.004(8) yes
Sb1 O3 . 2.136(7) yes
Sb1 O35 . 2.394(8) yes
Sb1 O26 . 2.680(8) yes
Sb2 O36 . 1.968(7) yes
Sb2 O37 . 2.042(7) yes
Sb2 O10 . 2.051(6) yes
Sb2 O38 . 2.547(7) yes
Sb2 O25 2_655 2.572(8) yes
Sb3 O39 . 1.989(7) yes
Sb3 O40 . 2.011(7) yes
Sb3 O4 2_565 2.036(7) yes
Sb3 O27 . 2.560(6) yes
Sb3 O41 . 2.568(6) yes
Sb4 O42 . 1.971(7) yes
Sb4 O43 . 1.993(7) yes
Sb4 O9 2_665 2.144(7) yes
Sb4 O44 . 2.330(7) yes
Sb4 O28 2_665 2.690(7) yes
Sb5 O45 . 1.983(7) yes
Sb5 O16 . 2.043(7) yes
Sb5 O35 2_556 2.049(7) yes
Sb5 O33 2_556 2.557(8) yes
Sb5 O29 . 2.615(8) yes
Sb6 O46 . 1.979(7) yes
Sb6 O38 2_656 2.005(7) yes
Sb6 O21 . 2.097(7) yes
Sb6 O37 2_656 2.304(7) yes
Sb6 O30 2_656 2.728(7) yes
Sb7 O47 . 1.978(7) yes
Sb7 O41 2_566 2.039(6) yes
Sb7 O15 2_566 2.154(7) yes
Sb7 O40 2_566 2.337(7) yes
Sb7 O31 . 2.750(7) yes
Sb8 O48 . 1.980(7) yes
Sb8 O22 2_666 2.024(7) yes
Sb8 O44 2_666 2.028(7) yes
Sb8 O42 2_666 2.520(8) yes
Sb8 O32 2_666 2.584(8) yes
Sb9 O37 . 2.025(7) yes
Sb9 O34 . 2.036(7) yes
Sb9 O26 . 2.051(7) yes
Sb9 O48 2_666 2.504(7) yes
Sb9 O10 . 2.534(6) yes
Sb10 O33 1_655 1.980(8) yes
Sb10 O36 . 2.025(7) yes
Sb10 O25 2_655 2.166(7) yes
Sb10 O47 2_666 2.353(7) yes
Sb11 O39 . 1.992(7) yes
Sb11 O42 . 2.036(7) yes
Sb11 O27 . 2.130(6) yes
Sb11 O46 2_666 2.347(7) yes
Sb12 O40 1_655 2.016(7) yes
Sb12 O28 2_665 2.050(7) yes
Sb12 O43 . 2.060(7) yes
Sb12 O45 2_666 2.490(7) yes
Sb12 O4 2_665 2.494(7) yes
Sb13 O38 2_656 1.980(7) yes
Sb13 O45 . 1.997(7) yes
Sb13 O29 . 2.149(7) yes
Sb13 O43 2_666 2.318(7) yes
Sb14 O35 2_656 1.946(7) yes
Sb14 O46 . 2.035(7) yes
Sb14 O30 2_656 2.051(7) yes
Sb14 O39 2_666 2.483(7) yes
Sb14 O16 1_655 2.503(7) yes
Sb15 O44 2_666 2.014(6) yes
Sb15 O47 . 2.034(7) yes
Sb15 O31 . 2.058(7) yes
Sb15 O36 2_666 2.484(7) yes
Sb15 O22 2_666 2.528(7) yes
Sb16 O41 2_666 1.940(6) yes
Sb16 O48 . 1.989(7) yes
Sb16 O32 2_666 2.140(6) yes
Sb16 O34 2_666 2.340(8) yes
O1 Mo6 2_565 2.244(7) ?
O2 Mo5 2 2.173(7) ?
O4 Sb3 2_565 2.036(7) ?
O4 Sb12 2_665 2.494(7) ?
O7 Mo6 2_665 2.231(7) ?
O8 Mo5 2_655 2.232(7) ?
O9 Sb4 2_665 2.144(7) ?
O15 Sb7 2_566 2.154(7) ?
O16 Sb14 1_455 2.503(7) ?
O17 Mo7 2_556 1.761(7) ?
O18 Mo8 2_566 1.743(8) ?
O22 Sb8 2_666 2.024(7) ?
O22 Sb15 2_666 2.528(7) ?
O23 Mo7 2_656 1.760(6) ?
O24 Mo8 2_666 1.739(8) ?
O25 Sb10 2_655 2.166(7) ?
O28 Sb12 2_665 2.051(7) ?
O30 Sb14 2_656 2.051(7) ?
O32 Sb16 2_666 2.140(6) ?
O33 Sb10 1_455 1.980(8) ?
O33 Sb5 2_556 2.557(8) ?
O34 Sb16 2_666 2.340(8) ?
O35 Sb14 2_656 1.946(7) ?
O35 Sb5 2_556 2.049(7) ?
O36 Sb15 2_666 2.484(7) ?
O37 Sb6 2_656 2.304(7) ?
O38 Sb13 2_656 1.980(7) ?
O38 Sb6 2_656 2.005(7) ?
O39 Sb14 2_666 2.483(7) ?
O40 Sb12 1_455 2.016(7) ?
O40 Sb7 2_566 2.337(7) ?
O41 Sb16 2_666 1.940(6) ?
O41 Sb7 2_566 2.039(6) ?
O42 Sb8 2_666 2.520(8) ?
O43 Sb13 2_666 2.318(7) ?
O44 Sb15 2_666 2.014(6) ?
O44 Sb8 2_666 2.028(7) ?
O45 Sb12 2_666 2.490(7) ?
O46 Sb11 2_666 2.347(7) ?
O47 Sb10 2_666 2.353(7) ?
O48 Sb9 2_666 2.504(7) ?
